data_1518769
loop_
_publ_author_name
'Meng, Ling-Hong'
'Du, Feng-Yu'
'Li, Xiao-Ming'
'Pedpradab, Patchara'
'Xu, Gang-Ming'
'Wang, Bin-Gui'

_publ_section_title
;
 Rubrumazines A-C, Indolediketopiperazines of the Isoechinulin Class from
 Eurotium rubrum MA-150, a Fungus Obtained from Marine Mangrove-Derived
 Rhizospheric Soil.
;
_journal_issue 4
_journal_name_full 'Journal of natural products'
_journal_page_first 909
_journal_page_last 913
_journal_paper_doi 10.1021/np5007839
_journal_volume 78
_journal_year 2015
_chemical_formula_sum 'C25 H33 N3 O4'
_chemical_formula_weight 439.54
_chemical_name_systematic
; 
 ? 
;
_space_group_IT_number 19
_symmetry_cell_setting orthorhombic
_symmetry_space_group_name_Hall 'P 2ac 2ab'
_symmetry_space_group_name_H-M 'P 21 21 21'
_atom_sites_solution_hydrogens geom
_atom_sites_solution_primary direct
_atom_sites_solution_secondary difmap
_audit_creation_method SHELXL-97
_cell_angle_alpha 90.00
_cell_angle_beta 90.00
_cell_angle_gamma 90.00
_cell_formula_units_Z 4
_cell_length_a 6.0367(5)
_cell_length_b 19.1261(15)
_cell_length_c 20.5025(18)
_cell_measurement_reflns_used 308
_cell_measurement_temperature 293(2)
_cell_measurement_theta_max 70.5991
_cell_measurement_theta_min 3.1573
_cell_volume 2367.2(3)
_computing_cell_refinement 'Bruker FRAMBO'
_computing_data_collection 'Bruker FRAMBO'
_computing_data_reduction 'Bruker SAINT'
_computing_molecular_graphics 'Bruker SHELXTL'
_computing_publication_material 'Bruker SHELXTL'
_computing_structure_refinement 'SHELXL-97 (Sheldrick, 1997)'
_computing_structure_solution 'SHELXS-97 (Sheldrick, 1990)'
_diffrn_ambient_temperature 293(2)
_diffrn_measured_fraction_theta_full 0.997
_diffrn_measured_fraction_theta_max 0.997
_diffrn_measurement_device_type 'CCD area detector'
_diffrn_measurement_method 'phi and omega scans'
_diffrn_radiation_monochromator graphite
_diffrn_radiation_source 'fine-focus sealed tube'
_diffrn_radiation_type CuK\a
_diffrn_radiation_wavelength 1.54178
_diffrn_reflns_av_R_equivalents 0.0813
_diffrn_reflns_av_sigmaI/netI 0.2433
_diffrn_reflns_limit_h_max 3
_diffrn_reflns_limit_h_min -7
_diffrn_reflns_limit_k_max 16
_diffrn_reflns_limit_k_min -22
_diffrn_reflns_limit_l_max 22
_diffrn_reflns_limit_l_min -24
_diffrn_reflns_number 4568
_diffrn_reflns_theta_full 66.00
_diffrn_reflns_theta_max 66.00
_diffrn_reflns_theta_min 3.16
_exptl_absorpt_coefficient_mu 0.677
_exptl_absorpt_correction_T_max 0.9479
_exptl_absorpt_correction_T_min 0.8599
_exptl_absorpt_correction_type multi-scan
_exptl_absorpt_process_details sadabs
_exptl_crystal_density_diffrn 1.233
_exptl_crystal_density_method 'not measured'
_exptl_crystal_F_000 944
_exptl_crystal_size_max 0.23
_exptl_crystal_size_mid 0.15
_exptl_crystal_size_min 0.08
_refine_diff_density_max 0.211
_refine_diff_density_min -0.186
_refine_diff_density_rms 0.051
_refine_ls_abs_structure_details 'Flack H D (1983), Acta Cryst. A39, 876-881'
_refine_ls_abs_structure_Flack 0.0(13)
_refine_ls_extinction_method none
_refine_ls_goodness_of_fit_ref 1.010
_refine_ls_hydrogen_treatment mixed
_refine_ls_matrix_type full
_refine_ls_number_parameters 297
_refine_ls_number_reflns 3503
_refine_ls_number_restraints 0
_refine_ls_restrained_S_all 1.010
_refine_ls_R_factor_all 0.2607
_refine_ls_R_factor_gt 0.1021
_refine_ls_shift/su_max 0.001
_refine_ls_shift/su_mean 0.000
_refine_ls_structure_factor_coef Fsqd
_refine_ls_weighting_details 'calc w=1/[\s^2^(Fo^2^)+(0.0293P)^2^+0.0000P] where P=(Fo^2^+2Fc^2^)/3'
_refine_ls_weighting_scheme calc
_refine_ls_wR_factor_gt 0.1588
_refine_ls_wR_factor_ref 0.2663
_reflns_number_gt 994
_reflns_number_total 3503
_reflns_threshold_expression >2sigma(I)
_cod_data_source_file np5007839_si_001.cif
_cod_data_source_block 130807b
_cod_depositor_comments
;
The following automatic conversions were performed:

'_symmetry_cell_setting' value 'Orthorhombic' changed to
'orthorhombic' according to
/usr/data/users/saulius/crontab/automatic-downloads/rss-feeds/ACS/lib/dictionaries/cif_core.dic
dictionary named 'cif_core.dic' version 2.4.2 from 2011-04-26.

Automatic conversion script
Id: cif_fix_values 3086 2015-02-26 13:12:21Z robertas 

 Adding full bibliography for 1518769.cif.
;
_cod_original_sg_symbol_H-M P2(1)2(1)2(1)
_cod_database_code 1518769

loop_
_symmetry_equiv_pos_as_xyz
'x, y, z'
'-x+1/2, -y, z+1/2'
'-x, y+1/2, -z+1/2'
'x+1/2, -y+1/2, -z'

loop_
_atom_site_label
_atom_site_type_symbol
_atom_site_fract_x
_atom_site_fract_y
_atom_site_fract_z
_atom_site_U_iso_or_equiv
_atom_site_adp_type
_atom_site_occupancy
_atom_site_symmetry_multiplicity
_atom_site_calc_flag
_atom_site_refinement_flags
N1 N 0.3072(16) 0.5697(5) 0.6405(4) 0.065(3) Uani 1 1 d .
H1 H 0.2275 0.5465 0.6133 0.078 Uiso 1 1 calc R
N2 N 0.6045(16) 0.6413(5) 0.8535(4) 0.062(3) Uani 1 1 d .
H2 H 0.4744 0.6286 0.8411 0.075 Uiso 1 1 calc R
N3 N 1.0163(16) 0.6543(5) 0.9063(4) 0.064(3) Uani 1 1 d .
H3 H 1.1272 0.6465 0.9316 0.077 Uiso 1 1 calc R
O1 O 0.4543(14) 0.7000(5) 0.9382(4) 0.087(3) Uani 1 1 d .
O2 O 1.1663(13) 0.5870(4) 0.8280(4) 0.077(3) Uani 1 1 d .
O3 O 0.0258(16) 0.7259(5) 0.4930(5) 0.092(3) Uani 1 1 d .
H3A H -0.1047 0.7377 0.4912 0.139 Uiso 1 1 calc R
O4 O 0.0213(15) 0.5386(5) 0.5100(4) 0.082(3) Uani 1 1 d .
C1 C 0.497(2) 0.5438(7) 0.6719(5) 0.060(3) Uani 1 1 d .
C2 C 0.573(2) 0.5949(6) 0.7142(6) 0.063(3) Uani 1 1 d .
C3 C 0.432(2) 0.6541(6) 0.7062(5) 0.057(3) Uani 1 1 d .
C4 C 0.424(2) 0.7216(7) 0.7312(5) 0.068(4) Uani 1 1 d .
H4 H 0.5332 0.7369 0.7598 0.082 Uiso 1 1 calc R
C5 C 0.253(2) 0.7662(7) 0.7137(6) 0.082(4) Uani 1 1 d .
H5 H 0.2452 0.8101 0.7332 0.098 Uiso 1 1 calc R
C6 C 0.094(2) 0.7481(7) 0.6683(5) 0.076(4) Uani 1 1 d .
H6 H -0.0125 0.7807 0.6565 0.091 Uiso 1 1 calc R
C7 C 0.091(2) 0.6819(7) 0.6399(5) 0.066(4) Uani 1 1 d .
C8 C 0.266(2) 0.6391(7) 0.6596(5) 0.065(3) Uani 1 1 d .
C9 C 0.552(2) 0.4676(8) 0.6600(6) 0.071(4) Uani 1 1 d .
C10 C 0.429(2) 0.4197(7) 0.7023(6) 0.080(4) Uani 1 1 d .
H10 H 0.4509 0.3725 0.6936 0.096 Uiso 1 1 calc R
C11 C 0.295(2) 0.4328(7) 0.7498(7) 0.095(5) Uani 1 1 d .
H11A H 0.2646 0.4788 0.7615 0.115 Uiso 1 1 calc R
H11B H 0.2284 0.3962 0.7725 0.115 Uiso 1 1 calc R
C12 C 0.803(2) 0.4562(7) 0.6724(7) 0.095(5) Uani 1 1 d .
H12A H 0.8364 0.4656 0.7173 0.143 Uiso 1 1 calc R
H12B H 0.8873 0.4873 0.6451 0.143 Uiso 1 1 calc R
H12C H 0.8419 0.4087 0.6623 0.143 Uiso 1 1 calc R
C13 C 0.512(3) 0.4461(7) 0.5880(6) 0.095(5) Uani 1 1 d .
H13A H 0.5552 0.3982 0.5821 0.142 Uiso 1 1 calc R
H13B H 0.5989 0.4754 0.5599 0.142 Uiso 1 1 calc R
H13C H 0.3581 0.4513 0.5776 0.142 Uiso 1 1 calc R
C14 C 0.767(2) 0.5935(6) 0.7567(6) 0.064(3) Uani 1 1 d .
H14 H 0.8946 0.5742 0.7385 0.077 Uiso 1 1 calc R
C15 C 0.616(2) 0.6842(7) 0.9065(6) 0.062(4) Uani 1 1 d .
C16 C 0.787(2) 0.6155(6) 0.8167(6) 0.059(3) Uani 1 1 d .
C17 C 1.001(2) 0.6190(7) 0.8509(6) 0.063(3) Uani 1 1 d .
C18 C 0.8499(19) 0.7062(7) 0.9259(6) 0.068(4) Uani 1 1 d .
H18 H 0.8540 0.7099 0.9736 0.081 Uiso 1 1 calc R
C19 C 0.896(2) 0.7779(7) 0.8984(6) 0.092(5) Uani 1 1 d .
H19A H 0.9205 0.7745 0.8522 0.138 Uiso 1 1 calc R
H19B H 1.0262 0.7970 0.9189 0.138 Uiso 1 1 calc R
H19C H 0.7722 0.8080 0.9067 0.138 Uiso 1 1 calc R
C20 C -0.064(2) 0.6586(6) 0.5887(5) 0.067(4) Uani 1 1 d .
H20A H -0.1923 0.6890 0.5888 0.080 Uiso 1 1 calc R
H20B H -0.1136 0.6116 0.5988 0.080 Uiso 1 1 calc R
C21 C 0.042(2) 0.6590(6) 0.5199(5) 0.068(4) Uani 1 1 d .
H21 H 0.2000 0.6505 0.5265 0.082 Uiso 1 1 calc R
C22 C -0.037(2) 0.6031(7) 0.4752(6) 0.070(4) Uani 1 1 d .
C23 C -0.294(2) 0.6023(7) 0.4663(6) 0.085(4) Uani 1 1 d .
H23A H -0.3349 0.5641 0.4384 0.127 Uiso 1 1 calc R
H23B H -0.3410 0.6455 0.4469 0.127 Uiso 1 1 calc R
H23C H -0.3637 0.5967 0.5080 0.127 Uiso 1 1 calc R
C24 C 0.072(3) 0.6078(8) 0.4100(5) 0.107(5) Uani 1 1 d .
H24A H 0.2258 0.5959 0.4141 0.161 Uiso 1 1 calc R
H24B H 0.0584 0.6546 0.3936 0.161 Uiso 1 1 calc R
H24C H 0.0014 0.5759 0.3804 0.161 Uiso 1 1 calc R
C25 C 0.006(3) 0.4751(7) 0.4751(7) 0.110(5) Uani 1 1 d .
H25A H -0.1440 0.4686 0.4605 0.165 Uiso 1 1 calc R
H25B H 0.0470 0.4371 0.5031 0.165 Uiso 1 1 calc R
H25C H 0.1032 0.4766 0.4382 0.165 Uiso 1 1 calc R

loop_
_atom_site_aniso_label
_atom_site_aniso_U_11
_atom_site_aniso_U_22
_atom_site_aniso_U_33
_atom_site_aniso_U_23
_atom_site_aniso_U_13
_atom_site_aniso_U_12
N1 0.059(6) 0.071(7) 0.065(6) -0.007(6) -0.009(6) -0.007(6)
N2 0.047(6) 0.083(7) 0.056(6) -0.010(6) -0.005(5) 0.000(6)
N3 0.044(6) 0.090(8) 0.058(6) -0.015(6) -0.015(6) 0.004(6)
O1 0.053(5) 0.122(8) 0.086(6) -0.029(6) 0.007(5) 0.004(6)
O2 0.047(5) 0.098(7) 0.086(6) -0.025(5) -0.003(5) 0.020(5)
O3 0.108(8) 0.080(6) 0.090(6) 0.027(6) -0.005(7) -0.002(7)
O4 0.077(6) 0.085(6) 0.085(6) -0.017(6) -0.017(6) 0.013(6)
C1 0.057(7) 0.070(9) 0.053(7) 0.003(7) -0.008(7) -0.001(7)
C2 0.059(8) 0.066(8) 0.063(7) 0.000(7) -0.010(7) -0.003(7)
C3 0.057(7) 0.063(8) 0.051(7) -0.003(7) -0.005(7) 0.009(7)
C4 0.074(10) 0.073(8) 0.058(7) -0.012(7) -0.010(8) -0.004(8)
C5 0.096(11) 0.082(10) 0.067(8) -0.016(8) -0.010(9) 0.006(9)
C6 0.080(10) 0.085(10) 0.063(7) -0.005(8) -0.016(8) 0.015(8)
C7 0.072(9) 0.071(9) 0.056(7) -0.002(7) -0.001(8) 0.002(8)
C8 0.064(8) 0.077(10) 0.055(7) -0.001(8) -0.011(7) 0.002(8)
C9 0.061(8) 0.079(10) 0.074(8) 0.002(8) -0.010(8) 0.001(8)
C10 0.069(10) 0.088(11) 0.081(9) 0.006(9) -0.004(9) -0.001(9)
C11 0.087(11) 0.094(11) 0.106(11) 0.005(10) 0.011(11) -0.008(9)
C12 0.071(9) 0.083(10) 0.131(13) -0.019(10) -0.006(10) -0.003(9)
C13 0.104(12) 0.077(10) 0.103(10) -0.005(9) -0.003(11) -0.005(10)
C14 0.053(7) 0.078(8) 0.060(7) 0.000(7) -0.007(7) 0.002(7)
C15 0.044(7) 0.081(10) 0.061(8) 0.003(7) -0.007(7) 0.002(7)
C16 0.052(7) 0.068(8) 0.056(7) -0.003(7) -0.006(7) 0.002(7)
C17 0.045(7) 0.084(10) 0.061(8) -0.005(7) -0.004(7) 0.000(7)
C18 0.050(7) 0.088(10) 0.065(8) -0.008(8) -0.010(7) 0.004(8)
C19 0.076(10) 0.086(10) 0.114(11) -0.008(9) -0.018(10) -0.006(9)
C20 0.067(9) 0.068(8) 0.065(7) 0.004(7) -0.011(8) 0.008(7)
C21 0.066(9) 0.082(9) 0.057(7) 0.000(7) -0.018(8) -0.003(8)
C22 0.069(9) 0.088(10) 0.054(7) -0.001(7) -0.009(8) 0.001(9)
C23 0.060(8) 0.103(11) 0.092(9) -0.006(9) -0.012(9) -0.001(9)
C24 0.109(13) 0.145(14) 0.069(9) -0.017(9) 0.003(10) -0.012(12)
C25 0.095(12) 0.115(12) 0.121(11) -0.035(11) -0.010(12) 0.010(12)

loop_
_atom_type_symbol
_atom_type_description
_atom_type_scat_dispersion_real
_atom_type_scat_dispersion_imag
_atom_type_scat_source
C C 0.0181 0.0091 'International Tables Vol C Tables 4.2.6.8 and 6.1.1.4'
H H 0.0000 0.0000 'International Tables Vol C Tables 4.2.6.8 and 6.1.1.4'
N N 0.0311 0.0180 'International Tables Vol C Tables 4.2.6.8 and 6.1.1.4'
O O 0.0492 0.0322 'International Tables Vol C Tables 4.2.6.8 and 6.1.1.4'

loop_
_geom_angle_atom_site_label_1
_geom_angle_atom_site_label_2
_geom_angle_atom_site_label_3
_geom_angle
C1 N1 C8 110.5(10)
C1 N1 H1 124.8
C8 N1 H1 124.8
C15 N2 C16 126.1(10)
C15 N2 H2 116.9
C16 N2 H2 116.9
C17 N3 C18 122.1(10)
C17 N3 H3 119.0
C18 N3 H3 119.0
C21 O3 H3A 109.5
C25 O4 C22 117.5(9)
C2 C1 N1 108.0(11)
C2 C1 C9 135.0(12)
N1 C1 C9 116.5(11)
C1 C2 C3 106.8(11)
C1 C2 C14 128.7(12)
C3 C2 C14 124.3(11)
C4 C3 C8 114.4(11)
C4 C3 C2 135.7(12)
C8 C3 C2 109.9(11)
C5 C4 C3 120.2(12)
C5 C4 H4 119.9
C3 C4 H4 119.9
C6 C5 C4 122.4(12)
C6 C5 H5 118.8
C4 C5 H5 118.8
C5 C6 C7 121.4(13)
C5 C6 H6 119.3
C7 C6 H6 119.3
C6 C7 C8 113.7(12)
C6 C7 C20 125.6(12)
C8 C7 C20 120.5(11)
C7 C8 N1 127.4(12)
C7 C8 C3 127.7(13)
N1 C8 C3 104.8(11)
C10 C9 C1 113.3(11)
C10 C9 C13 108.6(11)
C1 C9 C13 112.0(11)
C10 C9 C12 108.1(12)
C1 C9 C12 108.9(12)
C13 C9 C12 105.6(12)
C11 C10 C9 130.0(15)
C11 C10 H10 115.0
C9 C10 H10 115.0
C10 C11 H11A 120.0
C10 C11 H11B 120.0
H11A C11 H11B 120.0
C9 C12 H12A 109.5
C9 C12 H12B 109.5
H12A C12 H12B 109.5
C9 C12 H12C 109.5
H12A C12 H12C 109.5
H12B C12 H12C 109.5
C9 C13 H13A 109.5
C9 C13 H13B 109.5
H13A C13 H13B 109.5
C9 C13 H13C 109.5
H13A C13 H13C 109.5
H13B C13 H13C 109.5
C16 C14 C2 128.9(12)
C16 C14 H14 115.6
C2 C14 H14 115.6
O1 C15 N2 122.3(12)
O1 C15 C18 122.6(11)
N2 C15 C18 115.0(11)
C14 C16 N2 122.7(11)
C14 C16 C17 123.0(12)
N2 C16 C17 114.2(9)
O2 C17 N3 120.7(11)
O2 C17 C16 119.6(10)
N3 C17 C16 119.6(11)
N3 C18 C19 112.7(11)
N3 C18 C15 112.0(10)
C19 C18 C15 109.0(11)
N3 C18 H18 107.6
C19 C18 H18 107.6
C15 C18 H18 107.6
C18 C19 H19A 109.5
C18 C19 H19B 109.5
H19A C19 H19B 109.5
C18 C19 H19C 109.5
H19A C19 H19C 109.5
H19B C19 H19C 109.5
C7 C20 C21 112.9(10)
C7 C20 H20A 109.0
C21 C20 H20A 109.0
C7 C20 H20B 109.0
C21 C20 H20B 109.0
H20A C20 H20B 107.8
O3 C21 C22 113.2(10)
O3 C21 C20 109.7(10)
C22 C21 C20 115.4(11)
O3 C21 H21 105.9
C22 C21 H21 105.9
C20 C21 H21 105.9
O4 C22 C21 103.3(10)
O4 C22 C24 112.4(12)
C21 C22 C24 111.7(11)
O4 C22 C23 106.5(12)
C21 C22 C23 113.3(12)
C24 C22 C23 109.4(12)
C22 C23 H23A 109.5
C22 C23 H23B 109.5
H23A C23 H23B 109.5
C22 C23 H23C 109.5
H23A C23 H23C 109.5
H23B C23 H23C 109.5
C22 C24 H24A 109.5
C22 C24 H24B 109.5
H24A C24 H24B 109.5
C22 C24 H24C 109.5
H24A C24 H24C 109.5
H24B C24 H24C 109.5
O4 C25 H25A 109.5
O4 C25 H25B 109.5
H25A C25 H25B 109.5
O4 C25 H25C 109.5
H25A C25 H25C 109.5
H25B C25 H25C 109.5

loop_
_geom_bond_atom_site_label_1
_geom_bond_atom_site_label_2
_geom_bond_distance
N1 C1 1.403(13)
N1 C8 1.405(14)
N1 H1 0.8600
N2 C15 1.365(14)
N2 C16 1.424(13)
N2 H2 0.8600
N3 C17 1.324(12)
N3 C18 1.469(14)
N3 H3 0.8600
O1 C15 1.212(13)
O2 C17 1.262(13)
O3 C21 1.397(12)
O3 H3A 0.8200
O4 C25 1.411(14)
O4 C22 1.468(14)
C1 C2 1.386(15)
C1 C9 1.515(17)
C2 C3 1.425(14)
C2 C14 1.463(15)
C3 C4 1.391(14)
C3 C8 1.414(14)
C4 C5 1.385(15)
C4 H4 0.9300
C5 C6 1.379(15)
C5 H5 0.9300
C6 C7 1.393(15)
C6 H6 0.9300
C7 C8 1.395(16)
C7 C20 1.474(15)
C9 C10 1.463(17)
C9 C13 1.550(15)
C9 C12 1.555(15)
C10 C11 1.293(15)
C10 H10 0.9300
C11 H11A 0.9300
C11 H11B 0.9300
C12 H12A 0.9600
C12 H12B 0.9600
C12 H12C 0.9600
C13 H13A 0.9600
C13 H13B 0.9600
C13 H13C 0.9600
C14 C16 1.305(14)
C14 H14 0.9300
C15 C18 1.524(16)
C16 C17 1.471(15)
C18 C19 1.509(16)
C18 H18 0.9800
C19 H19A 0.9600
C19 H19B 0.9600
C19 H19C 0.9600
C20 C21 1.547(14)
C20 H20A 0.9700
C20 H20B 0.9700
C21 C22 1.486(15)
C21 H21 0.9800
C22 C24 1.491(15)
C22 C23 1.563(17)
C23 H23A 0.9600
C23 H23B 0.9600
C23 H23C 0.9600
C24 H24A 0.9600
C24 H24B 0.9600
C24 H24C 0.9600
C25 H25A 0.9600
C25 H25B 0.9600
C25 H25C 0.9600

loop_
_geom_torsion_atom_site_label_1
_geom_torsion_atom_site_label_2
_geom_torsion_atom_site_label_3
_geom_torsion_atom_site_label_4
_geom_torsion
C8 N1 C1 C2 3.1(12)
C8 N1 C1 C9 175.5(10)
N1 C1 C2 C3 -2.4(13)
C9 C1 C2 C3 -172.9(13)
N1 C1 C2 C14 -178.5(11)
C9 C1 C2 C14 11(2)
C1 C2 C3 C4 -176.7(13)
C14 C2 C3 C4 0(2)
C1 C2 C3 C8 1.0(13)
C14 C2 C3 C8 177.3(10)
C8 C3 C4 C5 4.6(17)
C2 C3 C4 C5 -177.8(12)
C3 C4 C5 C6 -4(2)
C4 C5 C6 C7 3(2)
C5 C6 C7 C8 -2.8(18)
C5 C6 C7 C20 -176.6(11)
C6 C7 C8 N1 179.2(11)
C20 C7 C8 N1 -6.6(19)
C6 C7 C8 C3 3.7(18)
C20 C7 C8 C3 177.9(11)
C1 N1 C8 C7 -178.6(11)
C1 N1 C8 C3 -2.4(12)
C4 C3 C8 C7 -4.7(18)
C2 C3 C8 C7 177.1(12)
C4 C3 C8 N1 179.1(10)
C2 C3 C8 N1 0.8(13)
C2 C1 C9 C10 86.5(17)
N1 C1 C9 C10 -83.4(13)
C2 C1 C9 C13 -150.3(14)
N1 C1 C9 C13 39.9(16)
C2 C1 C9 C12 -34(2)
N1 C1 C9 C12 156.4(10)
C1 C9 C10 C11 -5.0(19)
C13 C9 C10 C11 -130.1(15)
C12 C9 C10 C11 115.8(16)
C1 C2 C14 C16 -138.6(14)
C3 C2 C14 C16 46.0(19)
C16 N2 C15 O1 -174.7(12)
C16 N2 C15 C18 1.0(17)
C2 C14 C16 N2 5(2)
C2 C14 C16 C17 -171.9(12)
C15 N2 C16 C14 -158.3(12)
C15 N2 C16 C17 18.9(16)
C18 N3 C17 O2 163.9(12)
C18 N3 C17 C16 -17.8(17)
C14 C16 C17 O2 -14.9(19)
N2 C16 C17 O2 167.8(11)
C14 C16 C17 N3 166.7(12)
N2 C16 C17 N3 -10.5(16)
C17 N3 C18 C19 -86.4(13)
C17 N3 C18 C15 37.0(16)
O1 C15 C18 N3 148.4(13)
N2 C15 C18 N3 -27.3(15)
O1 C15 C18 C19 -86.2(16)
N2 C15 C18 C19 98.1(12)
C6 C7 C20 C21 101.1(14)
C8 C7 C20 C21 -72.3(14)
C7 C20 C21 O3 -84.5(13)
C7 C20 C21 C22 146.2(11)
C25 O4 C22 C21 -168.6(12)
C25 O4 C22 C24 -48.1(16)
C25 O4 C22 C23 71.8(14)
O3 C21 C22 O4 173.1(11)
C20 C21 C22 O4 -59.4(14)
O3 C21 C22 C24 52.1(16)
C20 C21 C22 C24 179.6(12)
O3 C21 C22 C23 -72.1(15)
C20 C21 C22 C23 55.5(15)
